data_2312373
loop_
_publ_author_name
'Metherall, Jessica P.'
'Corner, Philip A.'
'McCabe, James F.'
'Hall, Michael J.'
'Probert, Michael R.'

_publ_section_title
;
 High-throughput nanoscale crystallization of dihydropyridine active
 pharmaceutical ingredients.
;
_journal_coeditor_code RM5073SUP1
_journal_issue 1
_journal_name_full 'Acta crystallographica Section B, Structural science, crystal engineering and materials'
_journal_page_first 4
_journal_page_last 12
_journal_paper_doi 10.1107/S2052520623010053
_journal_volume 80
_journal_year 2024
_chemical_absolute_configuration unk
_chemical_formula_moiety 'C27 H28 N2 O7'
_chemical_formula_sum 'C27 H28 N2 O7'
_chemical_formula_weight 492.51
_chemical_name_common cilnidipine
_chemical_name_systematic
;         
(rac)-3-cinnamyl 5-(2-methoxyethyl) 2,6-dimethyl-4-(3-nitrophenyl) 
-1,4-dihydropyridine-3,5-dicarboxylate
;
_space_group_crystal_system orthorhombic
_space_group_IT_number 43
_space_group_name_Hall 'F 2 -2d'
_space_group_name_H-M_alt 'F d d 2'
_atom_sites_solution_hydrogens mixed
_atom_sites_solution_primary dual
_audit_creation_date 2023-09-27
_audit_creation_method
; 
Olex2 1.5 
(compiled 2023.08.24 svn.re1ec1418 for OlexSys, GUI svn.r6817) 
;
_cell_angle_alpha 90
_cell_angle_beta 90
_cell_angle_gamma 90
_cell_formula_units_Z 16
_cell_length_a 15.0989(17)
_cell_length_b 59.567(7)
_cell_length_c 10.9540(12)
_cell_measurement_reflns_used 9164
_cell_measurement_temperature 100
_cell_measurement_theta_max 25.092
_cell_measurement_theta_min 3.17
_cell_volume 9852.0(19)
_computing_cell_refinement 'SAINT V8.40B (?, 2016)'
_computing_data_collection 'Bruker Instrument Service v6.2.6'
_computing_data_reduction 'SAINT V8.40B (?, 2016)'
_computing_molecular_graphics 'Olex2 1.5 (Dolomanov et al., 2009)'
_computing_publication_material 'Olex2 1.5 (Dolomanov et al., 2009)'
_computing_structure_refinement 'SHELXL 2018/3 (Sheldrick, 2015)'
_computing_structure_solution 'SHELXT 2018/2 (Sheldrick, 2018)'
_diffrn_ambient_temperature 100
_diffrn_detector 'Photon counting pixel array'
_diffrn_detector_area_resol_mean 7.3910
_diffrn_detector_type 'Dectris Pilatus 2M'
_diffrn_measured_fraction_theta_full 0.996
_diffrn_measured_fraction_theta_max 0.996
_diffrn_measurement_device 'Fixed \c 3-circle diffractometer'
_diffrn_measurement_device_type 'Fluid Film Devices'
_diffrn_measurement_method '\f and \w rotation with 0.1 degree frames'
_diffrn_measurement_specimen_support 'MiTeGen MicroMount'
_diffrn_orient_matrix_type 'Bruker AXS Inc. convention APEX3'
_diffrn_radiation_collimation 'focussed source'
_diffrn_radiation_monochromator 'Silicon 111'
_diffrn_radiation_probe x-ray
_diffrn_radiation_type Synchrotron
_diffrn_radiation_wavelength 0.6889
_diffrn_reflns_av_R_equivalents 0.0565
_diffrn_reflns_av_unetI/netI 0.0564
_diffrn_reflns_Laue_measured_fraction_full 0.996
_diffrn_reflns_Laue_measured_fraction_max 0.996
_diffrn_reflns_limit_h_max 17
_diffrn_reflns_limit_h_min -16
_diffrn_reflns_limit_k_max 70
_diffrn_reflns_limit_k_min -70
_diffrn_reflns_limit_l_max 12
_diffrn_reflns_limit_l_min -13
_diffrn_reflns_number 15527
_diffrn_reflns_point_group_measured_fraction_full 0.968
_diffrn_reflns_point_group_measured_fraction_max 0.967
_diffrn_reflns_theta_full 24.271
_diffrn_reflns_theta_max 24.271
_diffrn_reflns_theta_min 1.325
_diffrn_source Synchrotron
_diffrn_source_current 0.0
_diffrn_source_power 0.0
_diffrn_source_type 'Undulator, I19, DLS, RAL'
_diffrn_source_voltage 0.0
_diffrn_standards_number 0
_exptl_absorpt_coefficient_mu 0.091
_exptl_absorpt_correction_T_max 0.7450
_exptl_absorpt_correction_T_min 0.4565
_exptl_absorpt_correction_type multi-scan
_exptl_absorpt_process_details
; 
SADABS-2016/2 (Bruker,2016/2) was used for absorption correction. 
wR2(int) was 0.1842 before and 0.0893 after correction. 
The Ratio of minimum to maximum transmission is 0.6128. 
The \l/2 correction factor is Not present. 
;
_exptl_crystal_colour 'clear light colourless'
_exptl_crystal_colour_lustre clear
_exptl_crystal_colour_modifier light
_exptl_crystal_colour_primary colourless
_exptl_crystal_density_diffrn 1.328
_exptl_crystal_description needle
_exptl_crystal_F_000 4160
_exptl_crystal_preparation 'Crystallised from a saturated solution of cilnidipine in toluene.'
_exptl_crystal_recrystallization_method 'High-throughput screening via the ENaCt protocol using SPT Labtech mosquito.'
_exptl_crystal_size_max 0.56
_exptl_crystal_size_mid 0.14
_exptl_crystal_size_min 0.032
_refine_diff_density_max 0.187
_refine_diff_density_min -0.170
_refine_diff_density_rms 0.039
_refine_ls_abs_structure_details
; 
 Flack x determined using 1451 quotients [(I+)-(I-)]/[(I+)+(I-)] 
 (Parsons, Flack and Wagner, Acta Cryst. B69 (2013) 249-259). 
;
_refine_ls_abs_structure_Flack -0.6(7)
_refine_ls_extinction_method none
_refine_ls_goodness_of_fit_ref 0.986
_refine_ls_hydrogen_treatment mixed
_refine_ls_matrix_type full
_refine_ls_number_parameters 339
_refine_ls_number_reflns 4234
_refine_ls_number_restraints 1
_refine_ls_restrained_S_all 0.986
_refine_ls_R_factor_all 0.0458
_refine_ls_R_factor_gt 0.0398
_refine_ls_shift/su_max 0.001
_refine_ls_shift/su_mean 0.000
_refine_ls_structure_factor_coef Fsqd
_refine_ls_weighting_details 'w=1/[\s^2^(Fo^2^)+(0.0504P)^2^] where P=(Fo^2^+2Fc^2^)/3'
_refine_ls_weighting_scheme calc
_refine_ls_wR_factor_gt 0.0915
_refine_ls_wR_factor_ref 0.0936
_reflns_Friedel_coverage 0.838
_reflns_Friedel_fraction_full 0.936
_reflns_Friedel_fraction_max 0.935
_reflns_number_gt 3656
_reflns_number_total 4234
_reflns_threshold_expression 'I > 2\s(I)'
_cod_data_source_file rm5073sup1.cif
_cod_data_source_block cilnidipine
_cod_depositor_comments 'Adding full bibliography for 2312368--2312375.cif.'
_cod_database_code 2312373
_cod_database_fobs_code 2312373
_shelx_shelxl_version_number 2018/3
_shelx_space_group_comment
; 
The symmetry employed for this shelxl refinement is uniquely defined 
by the following loop, which should always be used as a source of 
symmetry information in preference to the above space-group names. 
They are only intended as comments. 
;
_shelx_estimated_absorpt_t_max 0.997
_shelx_estimated_absorpt_t_min 0.951
_olex2_refinement_description
; 
1. Fixed Uiso 
 At 1.2 times of: 
  All C(H) groups, All C(H,H) groups, All N(H) groups 
 At 1.5 times of: 
  All C(H,H,H) groups 
2.a Ternary CH refined with riding coordinates: 
 C11(H11) 
2.b Secondary CH2 refined with riding coordinates: 
 C2(H2A,H2B), C3(H3A,H3B), C19(H19A,H19B) 
2.c Aromatic/amide H refined with riding coordinates: 
 N1(H1), C17(H17), C16(H16), C15(H15), C13(H13), C26(H26), C27(H27), C25(H25), 
 C21(H21), C23(H23), C24(H24), C20(H20) 
2.d Idealised Me refined as rotating group: 
 C1(H1A,H1B,H1C), C9(H9A,H9B,H9C) 
;
_olex2_exptl_crystal_mounting_method
; 
 'Crystal mounted using inert oil from the encapsulation  
crystallisation technique onto a MiTeGen Kapton micromount.' 
;
_olex2_submission_original_sample_id Cilnidipine
_olex2_submission_special_instructions 'No special instructions were received'

loop_
_space_group_symop_operation_xyz
'x, y, z'
'-x, -y, z'
'x+1/4, -y+1/4, z+1/4'
'-x+1/4, y+1/4, z+1/4'
'x, y+1/2, z+1/2'
'-x, -y+1/2, z+1/2'
'x+1/4, -y+3/4, z+3/4'
'-x+1/4, y+3/4, z+3/4'
'x+1/2, y, z+1/2'
'-x+1/2, -y, z+1/2'
'x+3/4, -y+1/4, z+3/4'
'-x+3/4, y+1/4, z+3/4'
'x+1/2, y+1/2, z'
'-x+1/2, -y+1/2, z'
'x+3/4, -y+3/4, z+1/4'
'-x+3/4, y+3/4, z+1/4'

loop_
_atom_site_label
_atom_site_type_symbol
_atom_site_fract_x
_atom_site_fract_y
_atom_site_fract_z
_atom_site_U_iso_or_equiv
_atom_site_adp_type
_atom_site_occupancy
_atom_site_site_symmetry_order
_atom_site_calc_flag
_atom_site_refinement_flags_posn
_atom_site_refinement_flags_adp
_atom_site_refinement_flags_occupancy
_atom_site_disorder_assembly
_atom_site_disorder_group
O2 O 0.55017(13) 0.29838(4) 0.7865(2) 0.0292(5) Uani 1 1 d . . . . .
O1 O 0.38534(13) 0.30196(4) 0.9153(2) 0.0309(5) Uani 1 1 d . . . . .
O7 O 0.58160(13) 0.32095(4) 0.3730(2) 0.0283(5) Uani 1 1 d . . . . .
O6 O 0.59664(15) 0.29741(4) 0.2135(2) 0.0330(6) Uani 1 1 d . . . . .
O3 O 0.62146(16) 0.26775(4) 0.8523(2) 0.0383(6) Uani 1 1 d . . . . .
O4 O 0.22917(16) 0.34685(4) 0.5596(2) 0.0456(7) Uani 1 1 d . . . . .
N1 N 0.60672(16) 0.24535(5) 0.4819(2) 0.0270(6) Uani 1 1 d . . . . .
H1 H 0.608950 0.231079 0.461429 0.032 Uiso 1 1 calc R U . . .
O5 O 0.35397(18) 0.35540(5) 0.6450(3) 0.0534(8) Uani 1 1 d . . . . .
N2 N 0.30466(19) 0.34209(5) 0.5935(3) 0.0354(7) Uani 1 1 d . . . . .
C4 C 0.58968(19) 0.27823(5) 0.7687(3) 0.0242(7) Uani 1 1 d . . . . .
C17 C 0.40020(19) 0.27772(5) 0.5151(3) 0.0237(7) Uani 1 1 d . . . . .
H17 H 0.421686 0.263208 0.494583 0.028 Uiso 1 1 calc R U . . .
C18 C 0.58863(19) 0.30022(5) 0.3220(3) 0.0247(7) Uani 1 1 d . . . . .
C5 C 0.58775(18) 0.27199(5) 0.6391(3) 0.0228(7) Uani 1 1 d . . . . .
C12 C 0.46021(19) 0.29447(5) 0.5476(3) 0.0221(7) Uani 1 1 d . . . . .
C16 C 0.3093(2) 0.28181(5) 0.5121(3) 0.0274(7) Uani 1 1 d . . . . .
H16 H 0.269386 0.270106 0.490930 0.033 Uiso 1 1 calc R U . . .
C2 C 0.45399(19) 0.31811(5) 0.9217(3) 0.0282(7) Uani 1 1 d . . . . .
H2A H 0.450916 0.326176 1.000558 0.034 Uiso 1 1 calc R U . . .
H2B H 0.446950 0.329212 0.855127 0.034 Uiso 1 1 calc R U . . .
C11 C 0.55960(18) 0.28976(5) 0.5463(3) 0.0228(7) Uani 1 1 d . . . . .
H11 H 0.591119 0.304050 0.566589 0.027 Uiso 1 1 calc R U . . .
C6 C 0.60627(19) 0.25066(5) 0.6043(3) 0.0237(7) Uani 1 1 d . . . . .
C8 C 0.60390(18) 0.26106(5) 0.3894(3) 0.0244(7) Uani 1 1 d . . . . .
C10 C 0.58667(18) 0.28280(5) 0.4176(3) 0.0238(7) Uani 1 1 d . . . . .
C14 C 0.3376(2) 0.31932(6) 0.5694(3) 0.0276(8) Uani 1 1 d . . . . .
C15 C 0.2774(2) 0.30292(5) 0.5400(3) 0.0281(8) Uani 1 1 d . . . . .
H15 H 0.215649 0.306004 0.538789 0.034 Uiso 1 1 calc R U . . .
C13 C 0.4279(2) 0.31552(5) 0.5755(3) 0.0245(7) Uani 1 1 d . . . . .
H13 H 0.467064 0.327241 0.598688 0.029 Uiso 1 1 calc R U . . .
C3 C 0.5416(2) 0.30658(6) 0.9100(3) 0.0303(8) Uani 1 1 d . . . . .
H3A H 0.590096 0.317228 0.928544 0.036 Uiso 1 1 calc R U . . .
H3B H 0.545147 0.293921 0.968374 0.036 Uiso 1 1 calc R U . . .
C26 C 0.1811(2) 0.34133(6) 0.1901(3) 0.0339(8) Uani 1 1 d . . . . .
H26 H 0.128601 0.333518 0.211957 0.041 Uiso 1 1 calc R U . . .
C27 C 0.2613(2) 0.33482(6) 0.2394(3) 0.0311(8) Uani 1 1 d . . . . .
H27 H 0.263288 0.322445 0.294001 0.037 Uiso 1 1 calc R U . . .
C1 C 0.2995(2) 0.31182(6) 0.9155(4) 0.0352(8) Uani 1 1 d . . . . .
H1A H 0.292128 0.321043 0.842092 0.053 Uiso 1 1 calc R U . . .
H1B H 0.292733 0.321262 0.988181 0.053 Uiso 1 1 calc R U . . .
H1C H 0.254528 0.299963 0.916370 0.053 Uiso 1 1 calc R U . . .
C00S C 0.6279(3) 0.23118(6) 0.6862(4) 0.0335(8) Uani 1 1 d . . . . .
C25 C 0.1765(2) 0.35904(6) 0.1094(3) 0.0342(8) Uani 1 1 d . . . . .
H25 H 0.121336 0.363387 0.075101 0.041 Uiso 1 1 calc R U . . .
C22 C 0.3398(2) 0.34619(6) 0.2102(3) 0.0298(8) Uani 1 1 d . . . . .
C21 C 0.4249(2) 0.33860(6) 0.2614(3) 0.0308(8) Uani 1 1 d . . . . .
H21 H 0.423150 0.325965 0.314291 0.037 Uiso 1 1 calc R U . . .
C23 C 0.3339(2) 0.36428(6) 0.1281(4) 0.0353(9) Uani 1 1 d . . . . .
H23 H 0.385816 0.372332 0.106324 0.042 Uiso 1 1 calc R U . . .
C9 C 0.6225(2) 0.25179(6) 0.2655(3) 0.0321(8) Uani 1 1 d . . . . .
H9A H 0.675937 0.258851 0.232333 0.048 Uiso 1 1 calc R U . . .
H9B H 0.572198 0.254890 0.211523 0.048 Uiso 1 1 calc R U . . .
H9C H 0.631535 0.235532 0.271303 0.048 Uiso 1 1 calc R U . . .
C19 C 0.5897(2) 0.33993(6) 0.2911(3) 0.0332(8) Uani 1 1 d . . . . .
H19A H 0.629018 0.335750 0.222479 0.040 Uiso 1 1 calc R U . . .
H19B H 0.617905 0.352535 0.335404 0.040 Uiso 1 1 calc R U . . .
C24 C 0.2534(2) 0.37043(6) 0.0789(3) 0.0359(8) Uani 1 1 d . . . . .
H24 H 0.250613 0.382656 0.023352 0.043 Uiso 1 1 calc R U . . .
C20 C 0.5032(2) 0.34762(6) 0.2412(3) 0.0311(8) Uani 1 1 d . . . . .
H20 H 0.504582 0.360374 0.189189 0.037 Uiso 1 1 calc R U . . .
H00A H 0.593(3) 0.2302(7) 0.757(5) 0.064(14) Uiso 1 1 d . . . . .
H00B H 0.620(2) 0.2167(7) 0.648(4) 0.049(12) Uiso 1 1 d . . . . .
H00C H 0.689(3) 0.2320(7) 0.713(5) 0.075(15) Uiso 1 1 d . . . . .

loop_
_atom_site_aniso_label
_atom_site_aniso_U_11
_atom_site_aniso_U_22
_atom_site_aniso_U_33
_atom_site_aniso_U_23
_atom_site_aniso_U_13
_atom_site_aniso_U_12
O2 0.0243(11) 0.0425(14) 0.0208(13) -0.0003(10) -0.0019(9) 0.0073(10)
O1 0.0189(11) 0.0332(13) 0.0406(15) 0.0025(11) -0.0012(10) -0.0008(9)
O7 0.0276(12) 0.0321(13) 0.0254(13) 0.0047(10) 0.0015(9) -0.0005(9)
O6 0.0327(13) 0.0453(15) 0.0211(14) 0.0028(11) 0.0041(10) 0.0016(10)
O3 0.0503(16) 0.0373(14) 0.0274(14) 0.0000(11) -0.0142(12) 0.0034(11)
O4 0.0317(14) 0.0497(16) 0.0553(19) 0.0108(13) 0.0064(12) 0.0141(11)
N1 0.0237(14) 0.0289(15) 0.0286(17) -0.0007(12) 0.0008(11) -0.0006(11)
O5 0.0526(16) 0.0395(15) 0.068(2) -0.0148(15) -0.0130(16) 0.0102(13)
N2 0.0309(17) 0.0404(18) 0.0349(18) 0.0049(14) 0.0048(14) 0.0086(13)
C4 0.0142(15) 0.0333(19) 0.0249(19) 0.0027(15) -0.0027(14) -0.0029(13)
C17 0.0231(16) 0.0307(18) 0.0173(17) 0.0039(13) 0.0011(13) -0.0004(13)
C18 0.0140(15) 0.035(2) 0.025(2) -0.0004(15) 0.0015(13) -0.0003(12)
C5 0.0116(15) 0.0292(18) 0.0274(19) 0.0034(14) -0.0008(12) -0.0010(11)
C12 0.0202(15) 0.0316(18) 0.0146(17) 0.0031(13) 0.0013(12) 0.0009(13)
C16 0.0212(16) 0.037(2) 0.0238(18) 0.0064(15) -0.0010(14) -0.0064(13)
C2 0.0248(17) 0.0370(19) 0.0228(18) -0.0037(15) 0.0002(15) -0.0047(14)
C11 0.0159(15) 0.0301(18) 0.0223(17) 0.0022(14) 0.0001(13) -0.0026(12)
C6 0.0130(14) 0.0306(18) 0.028(2) 0.0028(15) -0.0014(13) -0.0017(12)
C8 0.0103(15) 0.036(2) 0.0268(19) 0.0003(14) -0.0004(13) -0.0026(12)
C10 0.0134(15) 0.0329(19) 0.0251(18) 0.0012(14) -0.0016(13) -0.0013(12)
C14 0.0284(18) 0.0365(19) 0.0178(18) 0.0056(14) 0.0016(14) 0.0072(14)
C15 0.0166(15) 0.045(2) 0.0225(18) 0.0071(15) 0.0016(13) 0.0016(13)
C13 0.0227(16) 0.0321(19) 0.0186(18) 0.0011(13) -0.0002(13) 0.0003(13)
C3 0.0245(17) 0.048(2) 0.0181(18) -0.0008(15) -0.0007(14) -0.0048(15)
C26 0.0289(18) 0.043(2) 0.030(2) -0.0056(16) 0.0032(16) -0.0027(14)
C27 0.036(2) 0.035(2) 0.0224(19) 0.0014(14) 0.0036(15) -0.0014(15)
C1 0.0202(16) 0.049(2) 0.036(2) -0.0005(16) -0.0015(16) 0.0033(14)
C00S 0.033(2) 0.033(2) 0.035(2) 0.0046(17) -0.0045(18) 0.0020(15)
C25 0.0306(19) 0.041(2) 0.031(2) -0.0011(16) -0.0012(15) 0.0044(15)
C22 0.0297(19) 0.033(2) 0.027(2) -0.0011(15) 0.0009(14) 0.0033(14)
C21 0.036(2) 0.0364(19) 0.0207(18) 0.0021(15) 0.0010(15) 0.0017(15)
C23 0.0307(19) 0.036(2) 0.039(2) 0.0041(17) 0.0016(16) -0.0013(14)
C9 0.0239(17) 0.040(2) 0.032(2) -0.0025(16) 0.0016(15) 0.0004(14)
C19 0.0322(19) 0.036(2) 0.031(2) 0.0072(16) 0.0009(15) -0.0029(14)
C24 0.040(2) 0.0331(19) 0.034(2) 0.0046(16) -0.0010(17) 0.0069(16)
C20 0.034(2) 0.0298(19) 0.030(2) 0.0021(14) 0.0007(15) 0.0000(15)

loop_
_atom_type_symbol
_atom_type_description
_atom_type_scat_dispersion_real
_atom_type_scat_dispersion_imag
_atom_type_scat_source
C C 0.0028 0.0015 'International Tables Vol C Tables 4.2.6.8 and 6.1.1.4'
H H 0.0000 0.0000 'International Tables Vol C Tables 4.2.6.8 and 6.1.1.4'
N N 0.0056 0.0031 'International Tables Vol C Tables 4.2.6.8 and 6.1.1.4'
O O 0.0101 0.0057 'International Tables Vol C Tables 4.2.6.8 and 6.1.1.4'

loop_
_geom_angle_atom_site_label_1
_geom_angle_atom_site_label_2
_geom_angle_atom_site_label_3
_geom_angle
_geom_angle_site_symmetry_1
_geom_angle_site_symmetry_3
_geom_angle_publ_flag
C4 O2 C3 118.3(2) . . ?
C2 O1 C1 112.7(2) . . ?
C18 O7 C19 116.6(3) . . ?
C6 N1 H1 118.0 . . ?
C6 N1 C8 124.0(3) . . ?
C8 N1 H1 118.0 . . ?
O4 N2 C14 118.1(3) . . ?
O5 N2 O4 123.5(3) . . ?
O5 N2 C14 118.4(3) . . ?
O2 C4 C5 110.8(3) . . ?
O3 C4 O2 121.6(3) . . ?
O3 C4 C5 127.6(3) . . ?
C12 C17 H17 119.3 . . ?
C12 C17 C16 121.4(3) . . ?
C16 C17 H17 119.3 . . ?
O7 C18 C10 110.2(3) . . ?
O6 C18 O7 122.6(3) . . ?
O6 C18 C10 127.2(3) . . ?
C4 C5 C11 118.3(3) . . ?
C6 C5 C4 120.4(3) . . ?
C6 C5 C11 121.3(3) . . ?
C17 C12 C11 120.3(3) . . ?
C13 C12 C17 118.5(3) . . ?
C13 C12 C11 121.1(3) . . ?
C17 C16 H16 120.1 . . ?
C15 C16 C17 119.8(3) . . ?
C15 C16 H16 120.1 . . ?
O1 C2 H2A 109.8 . . ?
O1 C2 H2B 109.8 . . ?
O1 C2 C3 109.3(3) . . ?
H2A C2 H2B 108.3 . . ?
C3 C2 H2A 109.8 . . ?
C3 C2 H2B 109.8 . . ?
C5 C11 H11 108.0 . . ?
C12 C11 C5 113.2(2) . . ?
C12 C11 H11 108.0 . . ?
C10 C11 C5 110.6(3) . . ?
C10 C11 C12 108.8(2) . . ?
C10 C11 H11 108.0 . . ?
N1 C6 C00S 113.8(3) . . ?
C5 C6 N1 119.3(3) . . ?
C5 C6 C00S 126.9(3) . . ?
N1 C8 C9 114.3(3) . . ?
C10 C8 N1 119.0(3) . . ?
C10 C8 C9 126.7(3) . . ?
C18 C10 C11 118.1(3) . . ?
C8 C10 C18 120.4(3) . . ?
C8 C10 C11 121.5(3) . . ?
C15 C14 N2 118.4(3) . . ?
C15 C14 C13 123.2(3) . . ?
C13 C14 N2 118.4(3) . . ?
C16 C15 H15 121.0 . . ?
C14 C15 C16 118.0(3) . . ?
C14 C15 H15 121.0 . . ?
C12 C13 C14 119.1(3) . . ?
C12 C13 H13 120.4 . . ?
C14 C13 H13 120.4 . . ?
O2 C3 C2 108.3(2) . . ?
O2 C3 H3A 110.0 . . ?
O2 C3 H3B 110.0 . . ?
C2 C3 H3A 110.0 . . ?
C2 C3 H3B 110.0 . . ?
H3A C3 H3B 108.4 . . ?
C27 C26 H26 119.7 . . ?
C25 C26 H26 119.7 . . ?
C25 C26 C27 120.6(3) . . ?
C26 C27 H27 119.5 . . ?
C26 C27 C22 121.1(3) . . ?
C22 C27 H27 119.5 . . ?
O1 C1 H1A 109.5 . . ?
O1 C1 H1B 109.5 . . ?
O1 C1 H1C 109.5 . . ?
H1A C1 H1B 109.5 . . ?
H1A C1 H1C 109.5 . . ?
H1B C1 H1C 109.5 . . ?
C6 C00S H00A 115(3) . . ?
C6 C00S H00B 114(2) . . ?
C6 C00S H00C 110(3) . . ?
H00A C00S H00B 104(4) . . ?
H00A C00S H00C 107(4) . . ?
H00B C00S H00C 107(3) . . ?
C26 C25 H25 120.4 . . ?
C26 C25 C24 119.2(3) . . ?
C24 C25 H25 120.4 . . ?
C27 C22 C21 120.1(3) . . ?
C27 C22 C23 117.6(3) . . ?
C23 C22 C21 122.3(3) . . ?
C22 C21 H21 116.8 . . ?
C20 C21 C22 126.4(3) . . ?
C20 C21 H21 116.8 . . ?
C22 C23 H23 119.7 . . ?
C24 C23 C22 120.6(3) . . ?
C24 C23 H23 119.7 . . ?
C8 C9 H9A 109.5 . . ?
C8 C9 H9B 109.5 . . ?
C8 C9 H9C 109.5 . . ?
H9A C9 H9B 109.5 . . ?
H9A C9 H9C 109.5 . . ?
H9B C9 H9C 109.5 . . ?
O7 C19 H19A 108.9 . . ?
O7 C19 H19B 108.9 . . ?
O7 C19 C20 113.2(3) . . ?
H19A C19 H19B 107.8 . . ?
C20 C19 H19A 108.9 . . ?
C20 C19 H19B 108.9 . . ?
C25 C24 H24 119.5 . . ?
C23 C24 C25 120.9(3) . . ?
C23 C24 H24 119.5 . . ?
C21 C20 C19 126.9(3) . . ?
C21 C20 H20 116.5 . . ?
C19 C20 H20 116.5 . . ?

loop_
_geom_bond_atom_site_label_1
_geom_bond_atom_site_label_2
_geom_bond_distance
_geom_bond_site_symmetry_2
_geom_bond_publ_flag
O2 C4 1.354(4) . ?
O2 C3 1.444(4) . ?
O1 C2 1.416(4) . ?
O1 C1 1.423(4) . ?
O7 C18 1.360(4) . ?
O7 C19 1.449(4) . ?
O6 C18 1.206(4) . ?
O3 C4 1.208(4) . ?
O4 N2 1.232(4) . ?
N1 H1 0.8800 . ?
N1 C6 1.378(4) . ?
N1 C8 1.380(4) . ?
O5 N2 1.225(4) . ?
N2 C14 1.469(4) . ?
C4 C5 1.467(5) . ?
C17 H17 0.9500 . ?
C17 C12 1.394(4) . ?
C17 C16 1.395(4) . ?
C18 C10 1.474(4) . ?
C5 C11 1.528(4) . ?
C5 C6 1.356(4) . ?
C12 C11 1.527(4) . ?
C12 C13 1.380(4) . ?
C16 H16 0.9500 . ?
C16 C15 1.381(5) . ?
C2 H2A 0.9900 . ?
C2 H2B 0.9900 . ?
C2 C3 1.496(4) . ?
C11 H11 1.0000 . ?
C11 C10 1.525(4) . ?
C6 C00S 1.502(5) . ?
C8 C10 1.357(4) . ?
C8 C9 1.491(5) . ?
C14 C15 1.372(5) . ?
C14 C13 1.384(4) . ?
C15 H15 0.9500 . ?
C13 H13 0.9500 . ?
C3 H3A 0.9900 . ?
C3 H3B 0.9900 . ?
C26 H26 0.9500 . ?
C26 C27 1.381(5) . ?
C26 C25 1.378(5) . ?
C27 H27 0.9500 . ?
C27 C22 1.402(5) . ?
C1 H1A 0.9800 . ?
C1 H1B 0.9800 . ?
C1 H1C 0.9800 . ?
C00S H00A 0.94(5) . ?
C00S H00B 0.97(4) . ?
C00S H00C 0.98(5) . ?
C25 H25 0.9500 . ?
C25 C24 1.385(5) . ?
C22 C21 1.474(5) . ?
C22 C23 1.406(5) . ?
C21 H21 0.9500 . ?
C21 C20 1.317(4) . ?
C23 H23 0.9500 . ?
C23 C24 1.379(5) . ?
C9 H9A 0.9800 . ?
C9 H9B 0.9800 . ?
C9 H9C 0.9800 . ?
C19 H19A 0.9900 . ?
C19 H19B 0.9900 . ?
C19 C20 1.488(5) . ?
C24 H24 0.9500 . ?
C20 H20 0.9500 . ?

loop_
_geom_torsion_atom_site_label_1
_geom_torsion_atom_site_label_2
_geom_torsion_atom_site_label_3
_geom_torsion_atom_site_label_4
_geom_torsion
_geom_torsion_site_symmetry_1
_geom_torsion_site_symmetry_2
_geom_torsion_site_symmetry_3
_geom_torsion_site_symmetry_4
_geom_torsion_publ_flag
O2 C4 C5 C11 10.8(4) . . . . ?
O2 C4 C5 C6 -165.9(3) . . . . ?
O1 C2 C3 O2 69.4(3) . . . . ?
O7 C18 C10 C11 11.8(3) . . . . ?
O7 C18 C10 C8 -171.7(3) . . . . ?
O7 C19 C20 C21 -2.2(5) . . . . ?
O6 C18 C10 C11 -169.3(3) . . . . ?
O6 C18 C10 C8 7.2(5) . . . . ?
O3 C4 C5 C11 -168.7(3) . . . . ?
O3 C4 C5 C6 14.6(5) . . . . ?
O4 N2 C14 C15 -16.5(4) . . . . ?
O4 N2 C14 C13 162.5(3) . . . . ?
N1 C8 C10 C18 176.2(2) . . . . ?
N1 C8 C10 C11 -7.4(4) . . . . ?
O5 N2 C14 C15 164.3(3) . . . . ?
O5 N2 C14 C13 -16.7(5) . . . . ?
N2 C14 C15 C16 177.2(3) . . . . ?
N2 C14 C13 C12 -177.0(3) . . . . ?
C4 O2 C3 C2 -142.1(3) . . . . ?
C4 C5 C11 C12 -74.0(3) . . . . ?
C4 C5 C11 C10 163.6(2) . . . . ?
C4 C5 C6 N1 -178.0(3) . . . . ?
C4 C5 C6 C00S 1.6(5) . . . . ?
C17 C12 C11 C5 -64.2(4) . . . . ?
C17 C12 C11 C10 59.2(4) . . . . ?
C17 C12 C13 C14 -0.6(4) . . . . ?
C17 C16 C15 C14 0.3(5) . . . . ?
C18 O7 C19 C20 91.4(3) . . . . ?
C5 C11 C10 C18 -162.8(2) . . . . ?
C5 C11 C10 C8 20.8(4) . . . . ?
C12 C17 C16 C15 1.0(5) . . . . ?
C12 C11 C10 C18 72.3(3) . . . . ?
C12 C11 C10 C8 -104.2(3) . . . . ?
C16 C17 C12 C11 -178.1(3) . . . . ?
C16 C17 C12 C13 -0.8(4) . . . . ?
C11 C5 C6 N1 5.3(4) . . . . ?
C11 C5 C6 C00S -175.0(3) . . . . ?
C11 C12 C13 C14 176.7(3) . . . . ?
C6 N1 C8 C10 -10.1(4) . . . . ?
C6 N1 C8 C9 168.8(3) . . . . ?
C6 C5 C11 C12 102.7(3) . . . . ?
C6 C5 C11 C10 -19.7(4) . . . . ?
C8 N1 C6 C5 11.2(4) . . . . ?
C8 N1 C6 C00S -168.5(3) . . . . ?
C15 C14 C13 C12 1.9(5) . . . . ?
C13 C12 C11 C5 118.6(3) . . . . ?
C13 C12 C11 C10 -118.0(3) . . . . ?
C13 C14 C15 C16 -1.8(5) . . . . ?
C3 O2 C4 O3 -3.9(4) . . . . ?
C3 O2 C4 C5 176.5(2) . . . . ?
C26 C27 C22 C21 -178.4(3) . . . . ?
C26 C27 C22 C23 -0.6(5) . . . . ?
C26 C25 C24 C23 0.0(5) . . . . ?
C27 C26 C25 C24 -0.5(5) . . . . ?
C27 C22 C21 C20 179.6(3) . . . . ?
C27 C22 C23 C24 0.0(5) . . . . ?
C1 O1 C2 C3 -175.1(3) . . . . ?
C25 C26 C27 C22 0.9(5) . . . . ?
C22 C21 C20 C19 -179.2(3) . . . . ?
C22 C23 C24 C25 0.2(6) . . . . ?
C21 C22 C23 C24 177.9(3) . . . . ?
C23 C22 C21 C20 1.9(6) . . . . ?
C9 C8 C10 C18 -2.6(4) . . . . ?
C9 C8 C10 C11 173.8(3) . . . . ?
C19 O7 C18 O6 -3.7(4) . . . . ?
C19 O7 C18 C10 175.2(2) . . . . ?
